data_4503468
loop_
_publ_author_name
'Hu, Sheng'
'Zou, Hua-Hong'
'Zeng, Ming-Hua'
'Wang, Qiang-Xin'
'Liang, Hong'

_publ_section_title
;
 Molecular Packing Variation of Crimpled 2D Layers and 3D Uncommon 65.8
 Topology: Effect of Ligand on the Construction of
 Metal&#x2212;Quinoline-6-carboxylate Polymers
;
_journal_issue 7
_journal_name_full 'Crystal Growth &amp; Design'
_journal_page_first 2346
_journal_paper_doi 10.1021/cg701153z
_journal_volume 8
_journal_year 2008
_chemical_formula_sum 'C20 H12 N2 Ni O4'
_chemical_formula_weight 403.03
_space_group_IT_number 14
_symmetry_cell_setting monoclinic
_symmetry_space_group_name_Hall '-P 2yn'
_symmetry_space_group_name_H-M 'P 1 21/n 1'
_atom_sites_solution_hydrogens geom
_atom_sites_solution_primary direct
_atom_sites_solution_secondary difmap
_audit_creation_method SHELXL-97
_cell_angle_alpha 90.00
_cell_angle_beta 90.3720(10)
_cell_angle_gamma 90.00
_cell_formula_units_Z 4
_cell_length_a 9.4902(5)
_cell_length_b 16.5949(9)
_cell_length_c 10.4733(6)
_cell_measurement_temperature 293(2)
_cell_volume 1649.39(16)
_computing_structure_refinement 'SHELXL-97 (Sheldrick, 1997)'
_computing_structure_solution 'SHELXS-97 (Sheldrick, 1990)'
_diffrn_ambient_temperature 293(2)
_diffrn_measured_fraction_theta_full 0.998
_diffrn_measured_fraction_theta_max 0.998
_diffrn_radiation_monochromator graphite
_diffrn_radiation_source 'fine-focus sealed tube'
_diffrn_radiation_type MoK\a
_diffrn_radiation_wavelength 0.71073
_diffrn_reflns_av_R_equivalents 0.0223
_diffrn_reflns_av_sigmaI/netI 0.0247
_diffrn_reflns_limit_h_max 11
_diffrn_reflns_limit_h_min -11
_diffrn_reflns_limit_k_max 20
_diffrn_reflns_limit_k_min -19
_diffrn_reflns_limit_l_max 9
_diffrn_reflns_limit_l_min -12
_diffrn_reflns_number 8931
_diffrn_reflns_theta_full 26.00
_diffrn_reflns_theta_max 26.00
_diffrn_reflns_theta_min 2.30
_exptl_absorpt_coefficient_mu 1.207
_exptl_crystal_density_diffrn 1.623
_exptl_crystal_density_method 'not measured'
_exptl_crystal_F_000 824
_refine_diff_density_max 0.264
_refine_diff_density_min -0.337
_refine_diff_density_rms 0.061
_refine_ls_extinction_method none
_refine_ls_goodness_of_fit_ref 1.058
_refine_ls_hydrogen_treatment mixed
_refine_ls_matrix_type full
_refine_ls_number_parameters 244
_refine_ls_number_reflns 3236
_refine_ls_number_restraints 0
_refine_ls_restrained_S_all 1.058
_refine_ls_R_factor_all 0.0324
_refine_ls_R_factor_gt 0.0289
_refine_ls_shift/su_max 0.001
_refine_ls_shift/su_mean 0.000
_refine_ls_structure_factor_coef Fsqd
_refine_ls_weighting_details
;
calc w=1/[\s^2^(Fo^2^)+(0.0465P)^2^+0.4588P] where P=(Fo^2^+2Fc^2^)/3
;
_refine_ls_weighting_scheme calc
_refine_ls_wR_factor_gt 0.0784
_refine_ls_wR_factor_ref 0.0806
_reflns_number_gt 2931
_reflns_number_total 3236
_reflns_threshold_expression >2sigma(I)
_cod_data_source_file cg701153z-file001.cif
_cod_data_source_block NI1
_cod_depositor_comments
;
The following automatic conversions were performed:

'_symmetry_cell_setting' value 'Monoclinic' changed to 'monoclinic'
according to /home/saulius/struct/CIF-dictionaries/cif_core.dic
dictionary named 'cif_core.dic' version 2.4.1 from 2010-06-29.

Automatic conversion script
Id: cif_fix_values 1715 2011-07-08 13:25:40Z adriana 
;
_cod_original_sg_symbol_H-M P2(1)/c
_cod_database_code 4503468

loop_
_symmetry_equiv_pos_as_xyz
'x, y, z'
'-x+1/2, y+1/2, -z+1/2'
'-x, -y, -z'
'x-1/2, -y-1/2, z-1/2'

loop_
_atom_site_label
_atom_site_type_symbol
_atom_site_fract_x
_atom_site_fract_y
_atom_site_fract_z
_atom_site_U_iso_or_equiv
_atom_site_adp_type
_atom_site_occupancy
_atom_site_symmetry_multiplicity
_atom_site_calc_flag
_atom_site_refinement_flags
Ni1 Ni 0.96612(2) 0.190266(13) 0.73889(2) 0.02540(10) Uani 1 1 d .
O1 O 0.96260(15) 0.29553(8) 0.61470(14) 0.0362(3) Uani 1 1 d .
O2 O 0.86132(14) 0.29113(8) 0.80210(13) 0.0306(3) Uani 1 1 d .
O3 O 0.17176(14) 0.21377(8) 0.80431(13) 0.0336(3) Uani 1 1 d .
O4 O 0.12719(13) 0.12440(8) 0.65481(14) 0.0351(3) Uani 1 1 d .
N1 N 0.58427(16) 0.61632(9) 0.60661(15) 0.0299(3) Uani 1 1 d .
N2 N 0.80093(16) 0.14792(9) 0.62430(15) 0.0289(3) Uani 1 1 d .
C1 C 0.8241(2) 0.44314(12) 0.55719(19) 0.0343(4) Uani 1 1 d .
H1 H 0.8906 0.4246 0.4992 0.041 Uiso 1 1 calc R
C2 C 0.8003(2) 0.40068(11) 0.66661(19) 0.0308(4) Uani 1 1 d .
C3 C 0.6948(2) 0.42664(11) 0.75234(19) 0.0325(4) Uani 1 1 d .
H3 H 0.6758 0.3962 0.8248 0.039 Uiso 1 1 calc R
C4 C 0.6208(2) 0.49583(11) 0.72999(19) 0.0321(4) Uani 1 1 d .
H4 H 0.5512 0.5119 0.7866 0.039 Uiso 1 1 calc R
C5 C 0.6051(2) 0.65615(12) 0.49912(19) 0.0365(5) Uani 1 1 d .
H5 H 0.5561 0.7041 0.4869 0.044 Uiso 1 1 calc R
C6 C 0.6958(3) 0.63083(13) 0.4028(2) 0.0426(5) Uani 1 1 d .
H6 H 0.7052 0.6606 0.3282 0.051 Uiso 1 1 calc R
C7 C 0.7704(2) 0.56161(13) 0.4204(2) 0.0412(5) Uani 1 1 d .
H7 H 0.8354 0.5451 0.3596 0.049 Uiso 1 1 calc R
C8 C 0.7488(2) 0.51515(11) 0.53089(18) 0.0323(4) Uani 1 1 d .
C9 C 0.64977(19) 0.54292(11) 0.62126(18) 0.0282(4) Uani 1 1 d .
C10 C 0.8809(2) 0.32514(11) 0.69553(19) 0.0294(4) Uani 1 1 d .
C11 C 0.41448(19) 0.12252(11) 0.58650(18) 0.0304(4) Uani 1 1 d .
H11 H 0.3493 0.1023 0.5280 0.036 Uiso 1 1 calc R
C12 C 0.36850(18) 0.15567(11) 0.69800(18) 0.0278(4) Uani 1 1 d .
C13 C 0.4665(2) 0.18586(11) 0.7880(2) 0.0307(4) Uani 1 1 d .
H13 H 0.4346 0.2084 0.8639 0.037 Uiso 1 1 calc R
C14 C 0.6084(2) 0.18218(12) 0.76442(19) 0.0312(4) Uani 1 1 d .
H14 H 0.6721 0.2013 0.8251 0.037 Uiso 1 1 calc R
C15 C 0.8429(2) 0.11601(13) 0.51557(19) 0.0351(4) Uani 1 1 d .
H15 H 0.9389 0.1162 0.4983 0.042 Uiso 1 1 calc R
C16 C 0.7527(2) 0.08197(13) 0.42481(19) 0.0380(5) Uani 1 1 d .
H16 H 0.7886 0.0581 0.3516 0.046 Uiso 1 1 calc R
C17 C 0.6113(2) 0.08420(12) 0.44514(19) 0.0352(4) Uani 1 1 d .
H17 H 0.5492 0.0633 0.3847 0.042 Uiso 1 1 calc R
C18 C 0.55996(19) 0.11856(11) 0.55883(18) 0.0286(4) Uani 1 1 d .
C19 C 0.65845(18) 0.14963(11) 0.64874(17) 0.0263(4) Uani 1 1 d .
C20 C 0.21431(19) 0.16463(11) 0.72152(19) 0.0291(4) Uani 1 1 d .

loop_
_atom_site_aniso_label
_atom_site_aniso_U_11
_atom_site_aniso_U_22
_atom_site_aniso_U_33
_atom_site_aniso_U_23
_atom_site_aniso_U_13
_atom_site_aniso_U_12
Ni1 0.01657(15) 0.02508(15) 0.03456(16) 0.00018(9) 0.00127(10) 0.00063(8)
O1 0.0330(8) 0.0334(7) 0.0423(8) 0.0043(6) 0.0093(6) 0.0081(6)
O2 0.0294(7) 0.0292(6) 0.0330(7) 0.0019(6) 0.0006(6) 0.0056(5)
O3 0.0213(7) 0.0343(7) 0.0453(8) -0.0053(6) 0.0019(6) 0.0005(6)
O4 0.0181(6) 0.0370(7) 0.0503(9) -0.0082(6) -0.0006(6) -0.0009(5)
N1 0.0280(8) 0.0254(8) 0.0361(9) -0.0005(7) -0.0024(7) 0.0031(6)
N2 0.0205(8) 0.0347(8) 0.0315(8) -0.0007(7) 0.0001(6) -0.0004(6)
C1 0.0338(11) 0.0339(10) 0.0352(11) -0.0012(8) 0.0062(8) 0.0087(8)
C2 0.0289(10) 0.0278(9) 0.0358(10) 0.0003(8) -0.0003(8) 0.0038(7)
C3 0.0322(10) 0.0302(10) 0.0351(10) 0.0044(8) 0.0049(8) 0.0018(8)
C4 0.0277(10) 0.0301(9) 0.0387(11) -0.0005(8) 0.0076(8) 0.0025(7)
C5 0.0432(12) 0.0293(10) 0.0370(11) 0.0007(8) -0.0068(9) 0.0061(9)
C6 0.0591(14) 0.0368(11) 0.0319(11) 0.0060(9) 0.0008(10) 0.0066(10)
C7 0.0521(13) 0.0408(11) 0.0309(11) 0.0033(9) 0.0077(9) 0.0100(10)
C8 0.0346(10) 0.0303(9) 0.0320(10) 0.0004(8) -0.0003(8) 0.0038(8)
C9 0.0253(9) 0.0258(9) 0.0333(10) -0.0008(8) -0.0033(7) 0.0008(7)
C10 0.0235(10) 0.0277(9) 0.0371(11) -0.0003(8) -0.0009(8) 0.0003(7)
C11 0.0203(9) 0.0336(10) 0.0373(10) -0.0003(8) -0.0049(7) -0.0019(7)
C12 0.0199(9) 0.0264(9) 0.0371(10) 0.0041(8) 0.0012(7) 0.0000(7)
C13 0.0226(10) 0.0357(10) 0.0339(10) -0.0009(8) 0.0031(8) 0.0008(7)
C14 0.0200(10) 0.0414(11) 0.0322(10) -0.0033(8) -0.0009(8) -0.0015(7)
C15 0.0225(9) 0.0478(12) 0.0349(11) -0.0018(9) 0.0051(8) 0.0025(8)
C16 0.0321(11) 0.0517(12) 0.0302(10) -0.0063(9) 0.0035(8) 0.0054(9)
C17 0.0314(10) 0.0426(11) 0.0316(10) -0.0034(9) -0.0044(8) 0.0005(8)
C18 0.0235(9) 0.0304(9) 0.0319(10) 0.0010(8) -0.0023(7) 0.0011(7)
C19 0.0192(9) 0.0298(9) 0.0300(10) 0.0031(7) 0.0002(7) 0.0011(7)
C20 0.0201(9) 0.0276(9) 0.0395(11) 0.0043(8) -0.0007(7) 0.0013(7)

loop_
_atom_type_symbol
_atom_type_description
_atom_type_scat_dispersion_real
_atom_type_scat_dispersion_imag
_atom_type_scat_source
C C 0.0033 0.0016 'International Tables Vol C Tables 4.2.6.8 and 6.1.1.4'
H H 0.0000 0.0000 'International Tables Vol C Tables 4.2.6.8 and 6.1.1.4'
N N 0.0061 0.0033 'International Tables Vol C Tables 4.2.6.8 and 6.1.1.4'
O O 0.0106 0.0060 'International Tables Vol C Tables 4.2.6.8 and 6.1.1.4'
Ni Ni 0.3393 1.1124 'International Tables Vol C Tables 4.2.6.8 and 6.1.1.4'

loop_
_geom_angle_atom_site_label_1
_geom_angle_atom_site_label_2
_geom_angle_atom_site_label_3
_geom_angle
_geom_angle_site_symmetry_1
_geom_angle_site_symmetry_3
O2 Ni1 O4 157.16(5) . 1_655
O2 Ni1 N1 96.60(6) . 2_646
O4 Ni1 N1 101.06(6) 1_655 2_646
O2 Ni1 N2 95.50(6) . .
O4 Ni1 N2 97.52(6) 1_655 .
N1 Ni1 N2 94.17(6) 2_646 .
O2 Ni1 O3 101.18(5) . 1_655
O4 Ni1 O3 63.37(5) 1_655 1_655
N1 Ni1 O3 94.20(6) 2_646 1_655
N2 Ni1 O3 160.32(6) . 1_655
O2 Ni1 O1 62.25(5) . .
O4 Ni1 O1 100.20(5) 1_655 .
N1 Ni1 O1 158.61(6) 2_646 .
N2 Ni1 O1 85.31(6) . .
O3 Ni1 O1 93.24(6) 1_655 .
O2 Ni1 C20 130.13(6) . 1_655
O4 Ni1 C20 31.87(6) 1_655 1_655
N1 Ni1 C20 100.61(6) 2_646 1_655
N2 Ni1 C20 129.00(6) . 1_655
O3 Ni1 C20 31.58(6) 1_655 1_655
O1 Ni1 C20 96.21(6) . 1_655
O2 Ni1 C10 31.51(6) . .
O4 Ni1 C10 130.68(6) 1_655 .
N1 Ni1 C10 127.62(6) 2_646 .
N2 Ni1 C10 87.41(6) . .
O3 Ni1 C10 101.41(6) 1_655 .
O1 Ni1 C10 31.01(6) . .
C20 Ni1 C10 118.42(6) 1_655 .
C10 O1 Ni1 85.30(11) . .
C10 O2 Ni1 90.28(11) . .
C20 O3 Ni1 87.51(11) . 1_455
C20 O4 Ni1 88.19(11) . 1_455
C5 N1 C9 117.91(16) . .
C5 N1 Ni1 113.73(12) . 2_656
C9 N1 Ni1 122.64(12) . 2_656
C15 N2 C19 118.07(16) . .
C15 N2 Ni1 113.64(12) . .
C19 N2 Ni1 128.29(12) . .
C2 C1 C8 120.76(17) . .
C2 C1 H1 119.6 . .
C8 C1 H1 119.6 . .
C1 C2 C3 119.81(17) . .
C1 C2 C10 120.92(17) . .
C3 C2 C10 119.25(17) . .
C4 C3 C2 120.80(18) . .
C4 C3 H3 119.6 . .
C2 C3 H3 119.6 . .
C3 C4 C9 120.12(17) . .
C3 C4 H4 119.9 . .
C9 C4 H4 119.9 . .
N1 C5 C6 124.16(18) . .
N1 C5 H5 117.9 . .
C6 C5 H5 117.9 . .
C7 C6 C5 118.65(19) . .
C7 C6 H6 120.7 . .
C5 C6 H6 120.7 . .
C6 C7 C8 119.67(19) . .
C6 C7 H7 120.2 . .
C8 C7 H7 120.2 . .
C7 C8 C9 118.21(17) . .
C7 C8 C1 123.05(18) . .
C9 C8 C1 118.72(17) . .
N1 C9 C4 119.39(16) . .
N1 C9 C8 121.01(17) . .
C4 C9 C8 119.57(16) . .
O1 C10 O2 121.11(17) . .
O1 C10 C2 120.62(17) . .
O2 C10 C2 118.25(17) . .
O1 C10 Ni1 63.69(10) . .
O2 C10 Ni1 58.22(9) . .
C2 C10 Ni1 168.63(14) . .
C12 C11 C18 120.80(18) . .
C12 C11 H11 119.6 . .
C18 C11 H11 119.6 . .
C11 C12 C13 120.11(17) . .
C11 C12 C20 120.03(17) . .
C13 C12 C20 119.76(17) . .
C14 C13 C12 120.44(19) . .
C14 C13 H13 119.8 . .
C12 C13 H13 119.8 . .
C13 C14 C19 120.53(19) . .
C13 C14 H14 119.7 . .
C19 C14 H14 119.7 . .
N2 C15 C16 124.28(18) . .
N2 C15 H15 117.9 . .
C16 C15 H15 117.9 . .
C17 C16 C15 118.94(18) . .
C17 C16 H16 120.5 . .
C15 C16 H16 120.5 . .
C16 C17 C18 119.33(19) . .
C16 C17 H17 120.3 . .
C18 C17 H17 120.3 . .
C17 C18 C11 122.36(18) . .
C17 C18 C19 118.51(17) . .
C11 C18 C19 119.13(17) . .
N2 C19 C14 120.23(17) . .
N2 C19 C18 120.80(16) . .
C14 C19 C18 118.97(16) . .
O3 C20 O4 120.62(17) . .
O3 C20 C12 119.82(17) . .
O4 C20 C12 119.51(17) . .
O3 C20 Ni1 60.91(9) . 1_455
O4 C20 Ni1 59.93(9) . 1_455
C12 C20 Ni1 173.22(14) . 1_455

loop_
_geom_bond_atom_site_label_1
_geom_bond_atom_site_label_2
_geom_bond_distance
_geom_bond_site_symmetry_2
Ni1 O2 2.0585(13) .
Ni1 O4 2.0795(13) 1_655
Ni1 N1 2.0888(15) 2_646
Ni1 N2 2.0898(16) .
Ni1 O3 2.1007(14) 1_655
Ni1 O1 2.1781(14) .
Ni1 C20 2.4015(18) 1_655
Ni1 C10 2.4217(19) .
O1 C10 1.252(2) .
O2 C10 1.266(2) .
O3 C20 1.259(2) .
O3 Ni1 2.1007(13) 1_455
O4 C20 1.269(2) .
O4 Ni1 2.0795(13) 1_455
N1 C5 1.321(2) .
N1 C9 1.376(2) .
N1 Ni1 2.0888(15) 2_656
N2 C15 1.320(2) .
N2 C19 1.378(2) .
C1 C2 1.365(3) .
C1 C8 1.419(3) .
C1 H1 0.9300 .
C2 C3 1.416(3) .
C2 C10 1.499(3) .
C3 C4 1.365(3) .
C3 H3 0.9300 .
C4 C9 1.410(3) .
C4 H4 0.9300 .
C5 C6 1.395(3) .
C5 H5 0.9300 .
C6 C7 1.361(3) .
C6 H6 0.9300 .
C7 C8 1.407(3) .
C7 H7 0.9300 .
C8 C9 1.415(3) .
C11 C12 1.365(3) .
C11 C18 1.414(3) .
C11 H11 0.9300 .
C12 C13 1.412(3) .
C12 C20 1.493(2) .
C13 C14 1.372(3) .
C13 H13 0.9300 .
C14 C19 1.412(3) .
C14 H14 0.9300 .
C15 C16 1.395(3) .
C15 H15 0.9300 .
C16 C17 1.360(3) .
C16 H16 0.9300 .
C17 C18 1.410(3) .
C17 H17 0.9300 .
C18 C19 1.419(3) .
C20 Ni1 2.4015(18) 1_455

loop_
_geom_hbond_atom_site_label_D
_geom_hbond_atom_site_label_H
_geom_hbond_atom_site_label_A
_geom_hbond_distance_DH
_geom_hbond_distance_HA
_geom_hbond_distance_DA
_geom_hbond_angle_DHA
_geom_hbond_site_symmetry_A
C14 H14 O2 0.93 2.35 3.029(2) 129.8 .
C15 H15 O4 0.93 2.42 3.062(2) 126.1 1_655
C4 H4 O4 0.93 2.60 3.404(2) 145.5 2_556
